data_2105126
loop_
_publ_author_name
'Johmoto, Kohei'
'Ishida, Takashi'
'Sekine, Akiko'
'Uekusa, Hidehiro'
'Ohashi, Yuji'

_publ_section_title
;
 Relation between photochromic properties and molecular structures in
 salicylideneaniline crystals
;
_journal_coeditor_code OG5057
_journal_issue 3
_journal_name_full 'Acta Crystallographica Section B'
_journal_page_first 297
_journal_page_last 304
_journal_paper_doi 10.1107/S0108768112010993
_journal_volume 68
_journal_year 2012
_chemical_formula_moiety 'C21.05 H26.14 Br N O'
_chemical_formula_sum 'C21.05 H26.14 Br N O'
_chemical_formula_weight 388.34
_chemical_name_systematic
;
 ?
;
_space_group_IT_number 14
_symmetry_cell_setting monoclinic
_symmetry_space_group_name_Hall '-P 2ybc'
_symmetry_space_group_name_H-M 'P 1 21/c 1'
_atom_sites_solution_hydrogens geom
_atom_sites_solution_primary direct
_atom_sites_solution_secondary difmap
_audit_creation_method SHELXL-97
_cell_angle_alpha 90.00
_cell_angle_beta 92.858(2)
_cell_angle_gamma 90.00
_cell_formula_units_Z 4
_cell_length_a 18.0699(14)
_cell_length_b 10.5997(10)
_cell_length_c 10.3838(9)
_cell_measurement_reflns_used 9961
_cell_measurement_temperature 296(2)
_cell_measurement_theta_max 27.43
_cell_measurement_theta_min 3.01
_cell_volume 1986.4(3)
_computing_cell_refinement 'PROCESS-AUTO (Rigaku, 1998)'
_computing_data_collection 'PROCESS-AUTO (Rigaku, 1998)'
_computing_data_reduction 'PROCESS-AUTO (Rigaku, 1998)'
_computing_molecular_graphics 'ORTEP-3 (Farrugia, 2008)'
_computing_publication_material 'SHELXL-97 (Sheldrick, 1997)'
_computing_structure_refinement 'SHELXL-97 (Sheldrick, 1997)'
_computing_structure_solution 'SHELXS-97 (Sheldrick, 1990)'
_diffrn_ambient_temperature 296(2)
_diffrn_measured_fraction_theta_full 0.990
_diffrn_measured_fraction_theta_max 0.990
_diffrn_measurement_device_type 'Rigaku R-AXIS RAPID IP Area Detector System'
_diffrn_measurement_method '\w scans'
_diffrn_radiation_monochromator graphite
_diffrn_radiation_source 'rotating anode X-ray tube'
_diffrn_radiation_type MoK\a
_diffrn_radiation_wavelength 0.71075
_diffrn_reflns_av_R_equivalents 0.1086
_diffrn_reflns_av_sigmaI/netI 0.0877
_diffrn_reflns_limit_h_max 23
_diffrn_reflns_limit_h_min -23
_diffrn_reflns_limit_k_max 13
_diffrn_reflns_limit_k_min -13
_diffrn_reflns_limit_l_max 13
_diffrn_reflns_limit_l_min -12
_diffrn_reflns_number 18792
_diffrn_reflns_theta_full 27.46
_diffrn_reflns_theta_max 27.46
_diffrn_reflns_theta_min 3.01
_exptl_absorpt_coefficient_mu 2.076
_exptl_absorpt_correction_T_max 0.8838
_exptl_absorpt_correction_T_min 0.5586
_exptl_absorpt_correction_type multi-scan
_exptl_absorpt_process_details 'Absorption was corrected by ABSCOR'
_exptl_crystal_colour yellow
_exptl_crystal_density_diffrn 1.299
_exptl_crystal_density_method 'not measured'
_exptl_crystal_description platelet
_exptl_crystal_F_000 808
_exptl_crystal_size_max 0.20
_exptl_crystal_size_mid 0.14
_exptl_crystal_size_min 0.06
_refine_diff_density_max 0.302
_refine_diff_density_min -0.385
_refine_ls_extinction_method none
_refine_ls_goodness_of_fit_ref 1.019
_refine_ls_hydrogen_treatment constr
_refine_ls_matrix_type full
_refine_ls_number_parameters 241
_refine_ls_number_reflns 4500
_refine_ls_number_restraints 1
_refine_ls_restrained_S_all 1.019
_refine_ls_R_factor_all 0.1655
_refine_ls_R_factor_gt 0.0589
_refine_ls_shift/su_max 0.001
_refine_ls_shift/su_mean 0.000
_refine_ls_structure_factor_coef Fsqd
_refine_ls_weighting_details 'calc w=1/[\s^2^(Fo^2^)+(0.0495P)^2^+0.7378P] where P=(Fo^2^+2Fc^2^)/3'
_refine_ls_weighting_scheme calc
_refine_ls_wR_factor_gt 0.1093
_refine_ls_wR_factor_ref 0.1466
_reflns_number_gt 1915
_reflns_number_total 4500
_reflns_threshold_expression >2sigma(I)
_cod_data_source_file og5057.cif
_cod_data_source_block 5
_cod_depositor_comments
;
The following automatic conversions were performed:

'_symmetry_cell_setting' value 'Monoclinic' changed to 'monoclinic'
according to /home/saulius/struct/CIF-dictionaries/cif_core.dic
dictionary named 'cif_core.dic' version 2.4.1 from 2010-06-29.

Automatic conversion script
Id: cif_fix_values 1891 2012-01-12 08:04:46Z andrius 
;
_cod_original_sg_symbol_H-M P21/c
_cod_database_code 2105126

loop_
_symmetry_equiv_pos_as_xyz
'x, y, z'
'-x, y+1/2, -z+1/2'
'-x, -y, -z'
'x, -y-1/2, z-1/2'

loop_
_atom_site_type_symbol
_atom_site_label
_atom_site_fract_x
_atom_site_fract_y
_atom_site_fract_z
_atom_site_U_iso_or_equiv
_atom_site_adp_type
_atom_site_calc_flag
_atom_site_refinement_flags
_atom_site_occupancy
_atom_site_symmetry_multiplicity
_atom_site_disorder_assembly
_atom_site_disorder_group
Br Br1 0.63428(3) 0.94478(5) 0.78959(5) 0.0846(3) Uani d . 1 1 . .
O O1 0.31975(16) 0.5115(3) 0.3426(3) 0.0675(8) Uani d . 1 1 . .
H H1 0.3493 0.5499 0.3906 0.101 Uiso calc R 1 1 . .
N N1 0.38417(19) 0.7042(3) 0.4600(3) 0.0621(10) Uani d . 1 1 . .
C C1 0.2712(2) 0.7202(4) 0.3264(4) 0.0539(11) Uani d . 1 1 . .
C C2 0.2675(2) 0.5929(4) 0.2929(4) 0.0526(11) Uani d . 1 1 . .
C C3 0.2104(2) 0.5486(4) 0.2085(4) 0.0493(10) Uani d . 1 1 . .
C C4 0.1588(2) 0.6372(4) 0.1616(4) 0.0527(11) Uani d . 1 1 . .
H H4 0.1209 0.6091 0.1049 0.063 Uiso calc R 1 1 . .
C C5 0.1598(2) 0.7651(4) 0.1937(4) 0.0535(11) Uani d . 1 1 A .
C C6 0.2176(2) 0.8048(4) 0.2772(4) 0.0586(11) Uani d . 1 1 . .
H H6 0.2207 0.8894 0.3008 0.070 Uiso calc R 1 1 . .
C C7 0.3313(2) 0.7713(5) 0.4106(4) 0.0637(12) Uani d . 1 1 . .
H H7 0.3310 0.8571 0.4292 0.076 Uiso calc R 1 1 . .
C C8 0.4413(2) 0.7628(5) 0.5396(4) 0.0601(12) Uani d . 1 1 . .
C C9 0.4299(3) 0.8713(5) 0.6096(5) 0.0860(16) Uani d . 1 1 . .
H H9 0.3833 0.9085 0.6076 0.103 Uiso calc R 1 1 . .
C C10 0.4878(3) 0.9242(5) 0.6824(5) 0.0882(17) Uani d . 1 1 . .
H H10 0.4798 0.9979 0.7283 0.106 Uiso calc R 1 1 . .
C C11 0.5559(2) 0.8711(5) 0.6884(4) 0.0605(12) Uani d . 1 1 . .
C C12 0.5674(2) 0.7614(5) 0.6213(5) 0.0754(14) Uani d . 1 1 . .
H H12 0.6139 0.7234 0.6258 0.090 Uiso calc R 1 1 . .
C C13 0.5101(2) 0.7076(5) 0.5471(5) 0.0738(14) Uani d . 1 1 . .
H H13 0.5182 0.6334 0.5020 0.089 Uiso calc R 1 1 . .
C C14 0.2046(2) 0.4088(4) 0.1694(4) 0.0570(11) Uani d . 1 1 . .
C C15 0.1986(3) 0.3261(4) 0.2895(4) 0.0738(14) Uani d . 1 1 . .
H H15A 0.2405 0.3412 0.3480 0.111 Uiso calc R 1 1 . .
H H15B 0.1977 0.2388 0.2647 0.111 Uiso calc R 1 1 . .
H H15C 0.1538 0.3464 0.3311 0.111 Uiso calc R 1 1 . .
C C16 0.2737(3) 0.3707(5) 0.0962(4) 0.0768(14) Uani d . 1 1 . .
H H16A 0.2762 0.4211 0.0198 0.115 Uiso calc R 1 1 . .
H H16B 0.2702 0.2832 0.0728 0.115 Uiso calc R 1 1 . .
H H16C 0.3175 0.3840 0.1507 0.115 Uiso calc R 1 1 . .
C C17 0.1361(3) 0.3813(5) 0.0797(4) 0.0796(15) Uani d . 1 1 . .
H H17A 0.0922 0.4073 0.1209 0.119 Uiso calc R 1 1 . .
H H17B 0.1335 0.2926 0.0618 0.119 Uiso calc R 1 1 . .
H H17C 0.1399 0.4270 0.0005 0.119 Uiso calc R 1 1 . .
C C18 0.1004(2) 0.8578(4) 0.1401(4) 0.0586(11) Uani d . 1 1 . .
C C19A 0.1124(9) 0.8889(17) 0.0083(13) 0.070(5) Uiso d P 0.366(13) 1 A 1
H H19A 0.1105 0.8134 -0.0428 0.105 Uiso calc PR 0.366(13) 1 A 1
H H19B 0.1600 0.9280 0.0028 0.105 Uiso calc PR 0.366(13) 1 A 1
H H19C 0.0745 0.9462 -0.0234 0.105 Uiso calc PR 0.366(13) 1 A 1
C C20A 0.0191(8) 0.7867(13) 0.1417(19) 0.074(5) Uiso d P 0.366(13) 1 A 1
H H20A 0.0115 0.7555 0.2268 0.110 Uiso calc PR 0.366(13) 1 A 1
H H20B 0.0178 0.7177 0.0818 0.110 Uiso calc PR 0.366(13) 1 A 1
H H20C -0.0194 0.8458 0.1173 0.110 Uiso calc PR 0.366(13) 1 A 1
C C21A 0.0922(11) 0.9728(17) 0.2220(18) 0.081(6) Uiso d P 0.366(13) 1 A 1
H H21A 0.0483 1.0177 0.1937 0.122 Uiso calc PR 0.366(13) 1 A 1
H H21B 0.1346 1.0264 0.2145 0.122 Uiso calc PR 0.366(13) 1 A 1
H H21C 0.0886 0.9481 0.3104 0.122 Uiso calc PR 0.366(13) 1 A 1
C C19B 0.1388(9) 0.952(2) 0.0459(19) 0.068(6) Uiso d P 0.325(16) 1 A 2
H H19D 0.1541 0.9062 -0.0282 0.101 Uiso calc PR 0.325(16) 1 A 2
H H19E 0.1813 0.9893 0.0898 0.101 Uiso calc PR 0.325(16) 1 A 2
H H19F 0.1044 1.0165 0.0188 0.101 Uiso calc PR 0.325(16) 1 A 2
C C20B 0.0351(10) 0.7909(15) 0.063(2) 0.070(6) Uiso d P 0.325(16) 1 A 2
H H20D -0.0015 0.8524 0.0360 0.106 Uiso calc PR 0.325(16) 1 A 2
H H20E 0.0131 0.7293 0.1170 0.106 Uiso calc PR 0.325(16) 1 A 2
H H20F 0.0536 0.7500 -0.0114 0.106 Uiso calc PR 0.325(16) 1 A 2
C C21B 0.0692(9) 0.9361(18) 0.2506(13) 0.044(4) Uiso d P 0.325(16) 1 A 2
H H21D 0.1083 0.9856 0.2912 0.066 Uiso calc PR 0.325(16) 1 A 2
H H21E 0.0492 0.8804 0.3128 0.066 Uiso calc PR 0.325(16) 1 A 2
H H21F 0.0309 0.9910 0.2162 0.066 Uiso calc PR 0.325(16) 1 A 2
C C19C 0.1409(11) 0.9921(19) 0.119(2) 0.092(7) Uiso d P 0.325(12) 1 A 3
H H19G 0.1793 0.9818 0.0590 0.139 Uiso calc PR 0.325(12) 1 A 3
H H19H 0.1623 1.0218 0.1999 0.139 Uiso calc PR 0.325(12) 1 A 3
H H19I 0.1053 1.0523 0.0854 0.139 Uiso calc PR 0.325(12) 1 A 3
C C20C 0.0441(11) 0.875(2) 0.2302(18) 0.088(7) Uiso d P 0.325(12) 1 A 3
H H20G 0.0076 0.9330 0.1954 0.132 Uiso calc PR 0.325(12) 1 A 3
H H20H 0.0658 0.9078 0.3095 0.132 Uiso calc PR 0.325(12) 1 A 3
H H20I 0.0210 0.7952 0.2463 0.132 Uiso calc PR 0.325(12) 1 A 3
C C21C 0.0730(10) 0.8211(16) 0.0048(15) 0.064(5) Uiso d P 0.325(12) 1 A 3
H H21G 0.0379 0.8827 -0.0279 0.096 Uiso calc PR 0.325(12) 1 A 3
H H21H 0.0496 0.7399 0.0069 0.096 Uiso calc PR 0.325(12) 1 A 3
H H21I 0.1141 0.8176 -0.0501 0.096 Uiso calc PR 0.325(12) 1 A 3

loop_
_atom_site_aniso_label
_atom_site_aniso_U_11
_atom_site_aniso_U_22
_atom_site_aniso_U_33
_atom_site_aniso_U_12
_atom_site_aniso_U_13
_atom_site_aniso_U_23
Br1 0.0727(4) 0.0862(4) 0.0924(4) -0.0136(3) -0.0205(3) -0.0036(3)
O1 0.0636(19) 0.0562(19) 0.080(2) 0.0091(15) -0.0204(16) 0.0033(16)
N1 0.056(2) 0.063(3) 0.067(2) 0.0015(19) -0.0115(19) 0.0083(19)
C1 0.054(2) 0.050(3) 0.057(3) -0.003(2) -0.009(2) 0.006(2)
C2 0.048(2) 0.055(3) 0.054(2) 0.005(2) -0.002(2) 0.007(2)
C3 0.051(2) 0.050(3) 0.047(2) 0.000(2) 0.002(2) 0.000(2)
C4 0.053(3) 0.057(3) 0.046(2) 0.004(2) -0.006(2) -0.001(2)
C5 0.054(3) 0.056(3) 0.050(2) 0.007(2) -0.001(2) 0.004(2)
C6 0.060(3) 0.051(3) 0.063(3) -0.002(2) -0.006(2) 0.004(2)
C7 0.065(3) 0.060(3) 0.064(3) -0.004(2) -0.010(2) 0.004(2)
C8 0.056(3) 0.067(3) 0.057(3) -0.002(2) -0.003(2) 0.000(2)
C9 0.058(3) 0.112(5) 0.086(3) 0.021(3) -0.018(3) -0.028(3)
C10 0.074(4) 0.094(4) 0.095(4) 0.020(3) -0.016(3) -0.036(3)
C11 0.052(3) 0.068(3) 0.060(3) 0.001(2) -0.006(2) -0.002(2)
C12 0.051(3) 0.081(4) 0.093(4) 0.007(3) -0.013(3) 0.001(3)
C13 0.063(3) 0.067(3) 0.089(3) 0.011(3) -0.016(3) -0.012(3)
C14 0.064(3) 0.052(3) 0.054(2) -0.001(2) 0.001(2) 0.001(2)
C15 0.092(4) 0.059(3) 0.071(3) -0.008(3) 0.001(3) 0.010(3)
C16 0.091(4) 0.063(3) 0.077(3) 0.009(3) 0.013(3) -0.004(3)
C17 0.087(4) 0.067(3) 0.083(3) -0.007(3) -0.018(3) -0.015(3)
C18 0.062(3) 0.064(3) 0.050(2) 0.013(2) -0.002(2) 0.001(2)

loop_
_atom_type_symbol
_atom_type_description
_atom_type_scat_dispersion_real
_atom_type_scat_dispersion_imag
_atom_type_scat_source
C C 0.0033 0.0016 'International Tables Vol C Tables 4.2.6.8 and 6.1.1.4'
H H 0.0000 0.0000 'International Tables Vol C Tables 4.2.6.8 and 6.1.1.4'
N N 0.0061 0.0033 'International Tables Vol C Tables 4.2.6.8 and 6.1.1.4'
O O 0.0106 0.0060 'International Tables Vol C Tables 4.2.6.8 and 6.1.1.4'
Br Br -0.2901 2.4595 'International Tables Vol C Tables 4.2.6.8 and 6.1.1.4'

loop_
_geom_angle_atom_site_label_1
_geom_angle_atom_site_label_2
_geom_angle_atom_site_label_3
_geom_angle
C2 O1 H1 109.5
C7 N1 C8 119.5(4)
C2 C1 C6 120.4(4)
C2 C1 C7 122.1(4)
C6 C1 C7 117.5(4)
O1 C2 C1 119.7(4)
O1 C2 C3 120.0(4)
C1 C2 C3 120.3(4)
C4 C3 C2 116.9(4)
C4 C3 C14 121.4(3)
C2 C3 C14 121.7(3)
C3 C4 C5 124.8(4)
C3 C4 H4 117.6
C5 C4 H4 117.6
C6 C5 C4 116.4(4)
C6 C5 C18 121.4(4)
C4 C5 C18 122.2(4)
C5 C6 C1 121.3(4)
C5 C6 H6 119.4
C1 C6 H6 119.4
N1 C7 C1 123.4(4)
N1 C7 H7 118.3
C1 C7 H7 118.3
C13 C8 C9 118.9(4)
C13 C8 N1 118.2(4)
C9 C8 N1 123.0(4)
C10 C9 C8 120.0(5)
C10 C9 H9 120.0
C8 C9 H9 120.0
C11 C10 C9 121.3(5)
C11 C10 H10 119.4
C9 C10 H10 119.4
C10 C11 C12 119.3(4)
C10 C11 Br1 120.5(4)
C12 C11 Br1 120.2(3)
C11 C12 C13 120.1(4)
C11 C12 H12 119.9
C13 C12 H12 119.9
C8 C13 C12 120.5(5)
C8 C13 H13 119.8
C12 C13 H13 119.8
C15 C14 C17 107.3(4)
C15 C14 C3 110.1(3)
C17 C14 C3 112.6(3)
C15 C14 C16 110.0(4)
C17 C14 C16 107.3(4)
C3 C14 C16 109.6(3)
C14 C15 H15A 109.5
C14 C15 H15B 109.5
H15A C15 H15B 109.5
C14 C15 H15C 109.5
H15A C15 H15C 109.5
H15B C15 H15C 109.5
C14 C16 H16A 109.5
C14 C16 H16B 109.5
H16A C16 H16B 109.5
C14 C16 H16C 109.5
H16A C16 H16C 109.5
H16B C16 H16C 109.5
C14 C17 H17A 109.5
C14 C17 H17B 109.5
H17A C17 H17B 109.5
C14 C17 H17C 109.5
H17A C17 H17C 109.5
H17B C17 H17C 109.5
C20C C18 C19A 137.9(10)
C20C C18 C21A 55.3(12)
C19A C18 C21A 112.2(10)
C20C C18 C21C 115.3(10)
C19A C18 C21C 39.9(9)
C21A C18 C21C 134.2(9)
C20C C18 C5 110.6(8)
C19A C18 C5 110.9(6)
C21A C18 C5 113.7(7)
C21C C18 C5 111.2(6)
C20C C18 C21B 31.5(9)
C19A C18 C21B 131.5(9)
C21A C18 C21B 24.7(8)
C21C C18 C21B 135.3(8)
C5 C18 C21B 110.4(6)
C20C C18 C20B 81.3(11)
C19A C18 C20B 76.2(10)
C21A C18 C20B 124.5(10)
C21C C18 C20B 37.4(9)
C5 C18 C20B 113.0(7)
C21B C18 C20B 109.3(9)
C20C C18 C19B 132.5(11)
C19A C18 C19B 34.2(8)
C21A C18 C19B 84.1(10)
C21C C18 C19B 73.8(10)
C5 C18 C19B 107.8(6)
C21B C18 C19B 108.0(10)
C20B C18 C19B 108.2(9)
C20C C18 C19C 108.6(11)
C19A C18 C19C 65.1(11)
C21A C18 C19C 54.6(11)
C21C C18 C19C 103.2(10)
C5 C18 C19C 107.4(7)
C21B C18 C19C 79.2(10)
C20B C18 C19C 131.6(10)
C19B C18 C19C 31.5(8)
C20C C18 C20A 52.2(11)
C19A C18 C20A 106.9(9)
C21A C18 C20A 104.6(9)
C21C C18 C20A 69.0(9)
C5 C18 C20A 108.1(6)
C21B C18 C20A 83.1(9)
C20B C18 C20A 31.7(8)
C19B C18 C20A 135.3(8)
C19C C18 C20A 144.1(9)
C18 C19A H19A 109.5
C18 C19A H19B 109.5
C18 C19A H19C 109.5
C18 C20A H20A 109.5
C18 C20A H20B 109.5
C18 C20A H20C 109.5
C18 C21A H21A 109.5
C18 C21A H21B 109.5
C18 C21A H21C 109.5
C18 C19B H19D 109.5
C18 C19B H19E 109.5
H19D C19B H19E 109.5
C18 C19B H19F 109.5
H19D C19B H19F 109.5
H19E C19B H19F 109.5
C18 C20B H20D 109.5
C18 C20B H20E 109.5
H20D C20B H20E 109.5
C18 C20B H20F 109.5
H20D C20B H20F 109.5
H20E C20B H20F 109.5
C18 C21B H21D 109.5
C18 C21B H21E 109.5
H21D C21B H21E 109.5
C18 C21B H21F 109.5
H21D C21B H21F 109.5
H21E C21B H21F 109.5
C18 C19C H19G 109.5
C18 C19C H19H 109.5
C18 C19C H19I 109.5
C18 C20C H20G 109.5
C18 C20C H20H 109.5
C18 C20C H20I 109.5
C18 C21C H21G 109.5
C18 C21C H21H 109.5
C18 C21C H21I 109.5

loop_
_geom_bond_atom_site_label_1
_geom_bond_atom_site_label_2
_geom_bond_distance
Br1 C11 1.890(4)
O1 C2 1.361(4)
O1 H1 0.8200
N1 C7 1.277(5)
N1 C8 1.432(5)
C1 C2 1.395(5)
C1 C6 1.398(5)
C1 C7 1.464(5)
C2 C3 1.401(5)
C3 C4 1.394(5)
C3 C14 1.539(6)
C4 C5 1.396(6)
C4 H4 0.9300
C5 C6 1.389(5)
C5 C18 1.538(5)
C6 H6 0.9300
C7 H7 0.9300
C8 C13 1.373(6)
C8 C9 1.380(6)
C9 C10 1.379(6)
C9 H9 0.9300
C10 C11 1.352(6)
C10 H10 0.9300
C11 C12 1.377(6)
C12 C13 1.383(6)
C12 H12 0.9300
C13 H13 0.9300
C14 C15 1.533(6)
C14 C17 1.539(6)
C14 C16 1.547(6)
C15 H15A 0.9600
C15 H15B 0.9600
C15 H15C 0.9600
C16 H16A 0.9600
C16 H16B 0.9600
C16 H16C 0.9600
C17 H17A 0.9600
C17 H17B 0.9600
C17 H17C 0.9600
C18 C20C 1.428(17)
C18 C19A 1.435(13)
C18 C21A 1.498(16)
C18 C21C 1.517(14)
C18 C21B 1.544(15)
C18 C20B 1.564(15)
C18 C19B 1.580(17)
C18 C19C 1.621(19)
C18 C20A 1.653(15)
C19A H19A 0.9600
C19A H19B 0.9600
C19A H19C 0.9600
C20A H20A 0.9600
C20A H20B 0.9600
C20A H20C 0.9600
C21A H21A 0.9600
C21A H21B 0.9600
C21A H21C 0.9600
C19B H19D 0.9600
C19B H19E 0.9600
C19B H19F 0.9600
C20B H20D 0.9600
C20B H20E 0.9600
C20B H20F 0.9600
C21B H21D 0.9600
C21B H21E 0.9600
C21B H21F 0.9600
C19C H19G 0.9600
C19C H19H 0.9600
C19C H19I 0.9600
C20C H20G 0.9600
C20C H20H 0.9600
C20C H20I 0.9600
C21C H21G 0.9600
C21C H21H 0.9600
C21C H21I 0.9600

loop_
_geom_torsion_atom_site_label_1
_geom_torsion_atom_site_label_2
_geom_torsion_atom_site_label_3
_geom_torsion_atom_site_label_4
_geom_torsion
C6 C1 C2 O1 -179.3(4)
C7 C1 C2 O1 2.2(6)
C6 C1 C2 C3 0.6(6)
C7 C1 C2 C3 -177.9(4)
O1 C2 C3 C4 179.8(4)
C1 C2 C3 C4 -0.1(6)
O1 C2 C3 C14 -0.1(6)
C1 C2 C3 C14 -180.0(4)
C2 C3 C4 C5 -0.7(6)
C14 C3 C4 C5 179.2(4)
C3 C4 C5 C6 0.9(6)
C3 C4 C5 C18 -179.1(4)
C4 C5 C6 C1 -0.4(6)
C18 C5 C6 C1 179.6(4)
C2 C1 C6 C5 -0.3(7)
C7 C1 C6 C5 178.2(4)
C8 N1 C7 C1 179.0(4)
C2 C1 C7 N1 -0.4(7)
C6 C1 C7 N1 -178.9(4)
C7 N1 C8 C13 -153.2(4)
C7 N1 C8 C9 27.5(7)
C13 C8 C9 C10 1.9(8)
N1 C8 C9 C10 -178.7(5)
C8 C9 C10 C11 -0.9(9)
C9 C10 C11 C12 -0.6(8)
C9 C10 C11 Br1 -179.6(4)
C10 C11 C12 C13 1.0(7)
Br1 C11 C12 C13 -179.9(4)
C9 C8 C13 C12 -1.5(7)
N1 C8 C13 C12 179.1(4)
C11 C12 C13 C8 0.0(8)
C4 C3 C14 C15 -121.4(4)
C2 C3 C14 C15 58.5(5)
C4 C3 C14 C17 -1.7(6)
C2 C3 C14 C17 178.1(4)
C4 C3 C14 C16 117.6(4)
C2 C3 C14 C16 -62.6(5)
C6 C5 C18 C20C -83.4(12)
C4 C5 C18 C20C 96.6(12)
C6 C5 C18 C19A 104.2(10)
C4 C5 C18 C19A -75.8(11)
C6 C5 C18 C21A -23.3(11)
C4 C5 C18 C21A 156.7(10)
C6 C5 C18 C21C 147.1(9)
C4 C5 C18 C21C -32.9(10)
C6 C5 C18 C21B -49.8(10)
C4 C5 C18 C21B 130.3(9)
C6 C5 C18 C20B -172.5(11)
C4 C5 C18 C20B 7.5(12)
C6 C5 C18 C19B 68.0(10)
C4 C5 C18 C19B -112.0(10)
C6 C5 C18 C19C 34.9(10)
C4 C5 C18 C19C -145.1(10)
C6 C5 C18 C20A -139.0(8)
C4 C5 C18 C20A 41.0(9)
